data_7201401
loop_
_publ_author_name
'Fu, Xiao-Fei'
'Yue, Yan-Feng'
'Guo, Rui'
'Li, Le-Le'
'Sun, Wei'
'Fang, Chen-Jie'
'Xu, Chun-Hu'
'Yan, Chun-Hua'

_publ_section_title
;
 An enhanced fluorescence in a tunable face-to-face \p&#x22EF;\p
 stacking assembly directed by the H-bonding
;
_journal_issue 11
_journal_name_full CrystEngComm
_journal_page_first 2268
_journal_paper_doi 10.1039/b910263a
_journal_volume 11
_journal_year 2009
_chemical_formula_sum 'C37 H38 N6 O S2'
_chemical_formula_weight 646.85
_chemical_name_systematic
;
?
;
_space_group_IT_number 15
_symmetry_cell_setting monoclinic
_symmetry_space_group_name_Hall '-C 2yc'
_symmetry_space_group_name_H-M 'C 1 2/c 1'
_atom_sites_solution_hydrogens geom
_atom_sites_solution_primary direct
_atom_sites_solution_secondary difmap
_audit_creation_method SHELXL-97
_cell_angle_alpha 90.00
_cell_angle_beta 104.51(3)
_cell_angle_gamma 90.00
_cell_formula_units_Z 4
_cell_length_a 18.946(4)
_cell_length_b 8.8906(18)
_cell_length_c 20.698(4)
_cell_measurement_reflns_used 3254
_cell_measurement_temperature 293(2)
_cell_measurement_theta_max 24.891
_cell_measurement_theta_min 2.221
_cell_volume 3375.2(13)
_computing_cell_refinement 'SMART :BRUKER MOLECULAR ANALYSIS Research ToolV5.618 Copyr.1997-00 BrukerAXS'
_computing_data_collection 'SMART :BRUKER MOLECULAR ANALYSIS Research ToolV5.618 Copyr.1997-00 BrukerAXS'
_computing_data_reduction 'Bruker SAINT'
_computing_molecular_graphics 'Bruker SHELXTL V5.1 (Sheldrick, 1998)'
_computing_publication_material 'SHELXL-97 (Sheldrick, 1997)'
_computing_structure_refinement 'SHELXL-97 (Sheldrick, 1997)'
_computing_structure_solution 'SHELXS-97 (Sheldrick, 1990)'
_diffrn_ambient_temperature 293(2)
_diffrn_detector_area_resol_mean 15X15microns
_diffrn_measured_fraction_theta_full 0.997
_diffrn_measured_fraction_theta_max 0.997
_diffrn_measurement_device_type 'Bruker SMART APEX-CCD'
_diffrn_measurement_method '\omega scans'
_diffrn_radiation_monochromator graphite
_diffrn_radiation_source 'fine-focus sealed tube'
_diffrn_radiation_type MoK\a
_diffrn_radiation_wavelength 0.71073
_diffrn_reflns_av_R_equivalents 0.0276
_diffrn_reflns_av_sigmaI/netI 0.0278
_diffrn_reflns_limit_h_max 20
_diffrn_reflns_limit_h_min -22
_diffrn_reflns_limit_k_max 10
_diffrn_reflns_limit_k_min -9
_diffrn_reflns_limit_l_max 21
_diffrn_reflns_limit_l_min -24
_diffrn_reflns_number 9169
_diffrn_reflns_theta_full 25.06
_diffrn_reflns_theta_max 25.06
_diffrn_reflns_theta_min 2.03
_exptl_absorpt_coefficient_mu 0.197
_exptl_absorpt_correction_T_max 1
_exptl_absorpt_correction_T_min 0.821193
_exptl_absorpt_correction_type empirical
_exptl_crystal_colour yellow
_exptl_crystal_density_diffrn 1.273
_exptl_crystal_density_method 'not measured'
_exptl_crystal_description block
_exptl_crystal_F_000 1368
_exptl_crystal_size_max 0.4
_exptl_crystal_size_mid 0.3
_exptl_crystal_size_min 0.2
_refine_diff_density_max 0.376
_refine_diff_density_min -0.200
_refine_diff_density_rms 0.046
_refine_ls_extinction_method none
_refine_ls_goodness_of_fit_ref 1.146
_refine_ls_hydrogen_treatment mixed
_refine_ls_matrix_type full
_refine_ls_number_parameters 285
_refine_ls_number_reflns 2985
_refine_ls_number_restraints 3
_refine_ls_restrained_S_all 1.158
_refine_ls_R_factor_all 0.0625
_refine_ls_R_factor_gt 0.0531
_refine_ls_shift/su_max 0.000
_refine_ls_shift/su_mean 0.000
_refine_ls_structure_factor_coef Fsqd
_refine_ls_weighting_details 'calc w=1/[\s^2^(Fo^2^)+(0.0638P)^2^+2.0864P] where P=(Fo^2^+2Fc^2^)/3'
_refine_ls_weighting_scheme calc
_refine_ls_wR_factor_gt 0.1319
_refine_ls_wR_factor_ref 0.1371
_reflns_number_gt 2535
_reflns_number_total 2985
_reflns_threshold_expression >2sigma(I)
_cod_data_source_file b910263a.txt
_cod_data_source_block 2
_cod_original_cell_volume 3375.1(12)
_cod_original_sg_symbol_H-M C2/c
_cod_database_code 7201401

loop_
_symmetry_equiv_pos_as_xyz
'x, y, z'
'-x, y, -z+1/2'
'x+1/2, y+1/2, z'
'-x+1/2, y+1/2, -z+1/2'
'-x, -y, -z'
'x, -y, z-1/2'
'-x+1/2, -y+1/2, -z'
'x+1/2, -y+1/2, z-1/2'

loop_
_atom_site_label
_atom_site_type_symbol
_atom_site_fract_x
_atom_site_fract_y
_atom_site_fract_z
_atom_site_U_iso_or_equiv
_atom_site_adp_type
_atom_site_occupancy
_atom_site_symmetry_multiplicity
_atom_site_calc_flag
_atom_site_refinement_flags
_atom_site_disorder_assembly
_atom_site_disorder_group
C1 C 0.3294(2) 0.4408(5) 0.36240(19) 0.0827(11) Uani 1 1 d . . .
H1A H 0.297(3) 0.422(5) 0.396(2) 0.137(17) Uiso 1 1 d . . .
H1B H 0.3215(18) 0.550(4) 0.3468(16) 0.085(10) Uiso 1 1 d . . .
H1C H 0.378(2) 0.430(4) 0.3838(19) 0.097(12) Uiso 1 1 d . . .
C2 C 0.31400(15) 0.3356(4) 0.30427(15) 0.0590(7) Uani 1 1 d . . .
H2A H 0.3189(15) 0.233(3) 0.3207(14) 0.069(8) Uiso 1 1 d . . .
H2B H 0.3450(18) 0.349(4) 0.2775(17) 0.085(11) Uiso 1 1 d . . .
C3 C 0.18433(13) 0.2692(3) 0.26743(11) 0.0414(5) Uani 1 1 d . . .
C4 C 0.04317(14) 0.4502(3) 0.15220(12) 0.0450(6) Uani 1 1 d . . .
H4 H 0.0061(15) 0.387(3) 0.1576(13) 0.056(7) Uiso 1 1 d . . .
C5 C 0.01967(13) 0.5739(3) 0.10495(11) 0.0430(5) Uani 1 1 d . . .
C6 C 0.06007(14) 0.6184(3) 0.05900(11) 0.0464(6) Uani 1 1 d . . .
C7 C 0.12715(15) 0.5539(3) 0.05551(13) 0.0542(7) Uani 1 1 d . . .
H7 H 0.1460(14) 0.477(3) 0.0838(13) 0.052(7) Uiso 1 1 d . . .
C8 C 0.16370(19) 0.6009(4) 0.01088(15) 0.0674(8) Uani 1 1 d . . .
H8 H 0.207(2) 0.555(4) 0.0062(18) 0.095(12) Uiso 1 1 d . . .
C9 C 0.1357(2) 0.7163(4) -0.03444(16) 0.0741(10) Uani 1 1 d . . .
H9 H 0.1624(18) 0.745(4) -0.0621(17) 0.083(10) Uiso 1 1 d . . .
C10 C 0.0722(2) 0.7794(4) -0.03451(14) 0.0672(9) Uani 1 1 d . . .
H10 H 0.0540(16) 0.851(3) -0.0614(15) 0.064(9) Uiso 1 1 d . . .
C11 C 0.03062(15) 0.7344(3) 0.01135(12) 0.0527(7) Uani 1 1 d . . .
C12 C -0.03630(18) 0.7972(3) 0.01086(14) 0.0618(8) Uani 1 1 d . . .
H12 H -0.0541(18) 0.868(4) -0.0174(16) 0.075(9) Uiso 1 1 d . . .
C13 C -0.07695(15) 0.7542(3) 0.05517(14) 0.0567(7) Uani 1 1 d . . .
C14 C -0.14602(19) 0.8187(4) 0.05308(19) 0.0744(9) Uani 1 1 d . . .
H14 H -0.1649(19) 0.894(4) 0.0185(18) 0.091(11) Uiso 1 1 d . . .
C15 C -0.1849(2) 0.7757(4) 0.0964(2) 0.0831(11) Uani 1 1 d . . .
H15 H -0.233(2) 0.812(4) 0.0944(17) 0.101(12) Uiso 1 1 d . . .
C16 C -0.15588(18) 0.6681(4) 0.14627(19) 0.0733(9) Uani 1 1 d . . .
H16 H -0.1837(18) 0.639(4) 0.1766(16) 0.080(10) Uiso 1 1 d . . .
C17 C -0.09020(16) 0.6042(3) 0.14983(15) 0.0593(7) Uani 1 1 d . . .
H17 H -0.0717(15) 0.538(3) 0.1836(14) 0.062(8) Uiso 1 1 d . . .
C18 C -0.04802(14) 0.6416(3) 0.10398(12) 0.0491(6) Uani 1 1 d . . .
N1 N 0.24033(11) 0.3522(2) 0.26215(10) 0.0513(5) Uani 1 1 d D . .
H1D H 0.2315(14) 0.425(2) 0.2347(11) 0.055(8) Uiso 1 1 d D . .
N2 N 0.11819(11) 0.3044(2) 0.22725(10) 0.0484(5) Uani 1 1 d . . .
H2D H 0.0813(16) 0.248(3) 0.2280(13) 0.058 Uiso 1 1 d . . .
N3 N 0.10892(11) 0.4276(2) 0.18562(10) 0.0454(5) Uani 1 1 d . . .
S1 S 0.18918(4) 0.12160(7) 0.31981(3) 0.0503(2) Uani 1 1 d . . .
O1 O 0.0111(8) 0.0952(10) 0.2820(7) 0.060(3) Uani 0.25 1 d PD . .
O2 O 0.0000 0.1088(8) 0.2500 0.113(8) Uani 0.50 2 d SPD . .
C19 C 0.0000 -0.0450(6) 0.2500 0.132(3) Uani 1 2 d SD . .

loop_
_atom_site_aniso_label
_atom_site_aniso_U_11
_atom_site_aniso_U_22
_atom_site_aniso_U_33
_atom_site_aniso_U_23
_atom_site_aniso_U_13
_atom_site_aniso_U_12
C1 0.081(3) 0.076(2) 0.071(2) 0.0019(19) -0.018(2) 0.0024(19)
C2 0.0440(15) 0.0623(18) 0.0638(18) 0.0138(15) 0.0005(13) 0.0014(13)
C3 0.0473(14) 0.0413(13) 0.0347(11) -0.0010(10) 0.0086(10) 0.0047(10)
C4 0.0422(14) 0.0449(13) 0.0441(13) 0.0025(11) 0.0040(11) -0.0050(11)
C5 0.0462(13) 0.0388(12) 0.0377(12) 0.0017(10) -0.0010(10) -0.0055(10)
C6 0.0538(15) 0.0416(13) 0.0375(12) -0.0019(10) -0.0007(10) -0.0098(11)
C7 0.0562(16) 0.0588(16) 0.0446(14) 0.0006(13) 0.0070(12) -0.0059(13)
C8 0.073(2) 0.079(2) 0.0526(16) -0.0055(15) 0.0201(15) -0.0157(17)
C9 0.094(3) 0.080(2) 0.0519(18) -0.0034(16) 0.0257(17) -0.030(2)
C10 0.099(3) 0.0535(17) 0.0425(15) 0.0077(14) 0.0058(16) -0.0203(17)
C11 0.0687(18) 0.0405(13) 0.0404(13) 0.0007(11) -0.0024(12) -0.0117(12)
C12 0.080(2) 0.0397(14) 0.0527(16) 0.0096(13) -0.0079(14) -0.0023(14)
C13 0.0606(17) 0.0406(14) 0.0578(16) -0.0015(12) -0.0060(13) 0.0006(12)
C14 0.069(2) 0.0530(18) 0.090(2) 0.0003(17) -0.0027(18) 0.0128(15)
C15 0.060(2) 0.066(2) 0.114(3) -0.020(2) 0.005(2) 0.0162(17)
C16 0.0607(19) 0.073(2) 0.087(2) -0.0150(18) 0.0191(17) 0.0009(16)
C17 0.0551(17) 0.0584(17) 0.0619(17) -0.0008(15) 0.0100(13) 0.0012(13)
C18 0.0504(15) 0.0409(13) 0.0489(14) -0.0032(11) -0.0007(11) -0.0039(11)
N1 0.0478(12) 0.0510(13) 0.0501(13) 0.0152(10) 0.0031(10) 0.0014(10)
N2 0.0434(12) 0.0474(12) 0.0501(12) 0.0116(10) 0.0036(9) -0.0025(9)
N3 0.0475(12) 0.0436(11) 0.0410(10) 0.0057(9) 0.0036(9) -0.0007(9)
S1 0.0587(4) 0.0471(4) 0.0444(4) 0.0102(3) 0.0116(3) 0.0088(3)
O1 0.040(5) 0.083(8) 0.059(7) 0.024(5) 0.014(4) 0.013(4)
O2 0.158(17) 0.051(5) 0.179(19) 0.000 0.133(16) 0.000
C19 0.070(4) 0.069(4) 0.255(9) 0.000 0.039(5) 0.000

loop_
_atom_type_symbol
_atom_type_description
_atom_type_scat_dispersion_real
_atom_type_scat_dispersion_imag
_atom_type_scat_source
C C 0.0033 0.0016 'International Tables Vol C Tables 4.2.6.8 and 6.1.1.4'
H H 0.0000 0.0000 'International Tables Vol C Tables 4.2.6.8 and 6.1.1.4'
N N 0.0061 0.0033 'International Tables Vol C Tables 4.2.6.8 and 6.1.1.4'
S S 0.1246 0.1234 'International Tables Vol C Tables 4.2.6.8 and 6.1.1.4'
O O 0.0106 0.0060 'International Tables Vol C Tables 4.2.6.8 and 6.1.1.4'

loop_
_geom_angle_atom_site_label_1
_geom_angle_atom_site_label_2
_geom_angle_atom_site_label_3
_geom_angle
_geom_angle_site_symmetry_1
_geom_angle_site_symmetry_3
_geom_angle_publ_flag
C2 C1 H1A 114(3) . . ?
C2 C1 H1B 110.9(19) . . ?
H1A C1 H1B 107(3) . . ?
C2 C1 H1C 107(2) . . ?
H1A C1 H1C 110(3) . . ?
H1B C1 H1C 108(3) . . ?
N1 C2 C1 112.6(3) . . ?
N1 C2 H2A 107.4(17) . . ?
C1 C2 H2A 108.8(17) . . ?
N1 C2 H2B 107(2) . . ?
C1 C2 H2B 113(2) . . ?
H2A C2 H2B 108(3) . . ?
N1 C3 N2 117.3(2) . . ?
N1 C3 S1 124.87(18) . . ?
N2 C3 S1 117.79(18) . . ?
N3 C4 C5 124.8(2) . . ?
N3 C4 H4 120.2(16) . . ?
C5 C4 H4 115.0(16) . . ?
C18 C5 C6 120.8(2) . . ?
C18 C5 C4 116.9(2) . . ?
C6 C5 C4 122.2(2) . . ?
C7 C6 C5 124.4(2) . . ?
C7 C6 C11 117.1(2) . . ?
C5 C6 C11 118.5(2) . . ?
C8 C7 C6 122.1(3) . . ?
C8 C7 H7 119.0(16) . . ?
C6 C7 H7 118.9(16) . . ?
C7 C8 C9 120.7(3) . . ?
C7 C8 H8 123(2) . . ?
C9 C8 H8 116(2) . . ?
C10 C9 C8 120.1(3) . . ?
C10 C9 H9 123(2) . . ?
C8 C9 H9 117(2) . . ?
C9 C10 C11 122.0(3) . . ?
C9 C10 H10 122(2) . . ?
C11 C10 H10 116(2) . . ?
C12 C11 C10 122.5(3) . . ?
C12 C11 C6 119.4(2) . . ?
C10 C11 C6 118.1(3) . . ?
C11 C12 C13 122.8(3) . . ?
C11 C12 H12 120(2) . . ?
C13 C12 H12 117(2) . . ?
C12 C13 C14 121.8(3) . . ?
C12 C13 C18 118.7(3) . . ?
C14 C13 C18 119.4(3) . . ?
C15 C14 C13 121.2(3) . . ?
C15 C14 H14 121(2) . . ?
C13 C14 H14 118(2) . . ?
C14 C15 C16 119.9(3) . . ?
C14 C15 H15 123(2) . . ?
C16 C15 H15 117(2) . . ?
C17 C16 C15 120.6(3) . . ?
C17 C16 H16 120(2) . . ?
C15 C16 H16 119(2) . . ?
C16 C17 C18 121.8(3) . . ?
C16 C17 H17 118.9(18) . . ?
C18 C17 H17 119.2(18) . . ?
C5 C18 C17 123.4(2) . . ?
C5 C18 C13 119.6(2) . . ?
C17 C18 C13 117.0(2) . . ?
C3 N1 C2 124.4(2) . . ?
C3 N1 H1D 117.1(18) . . ?
C2 N1 H1D 118.3(18) . . ?
C3 N2 N3 121.4(2) . . ?
C3 N2 H2D 118.8(18) . . ?
N3 N2 H2D 119.8(18) . . ?
C4 N3 N2 114.7(2) . . ?
O2 O1 O1 10.7(12) . 2 ?
O2 O1 C19 73.4(12) . . ?
O1 O1 C19 62.7(5) 2 . ?
O1 O2 O1 159(2) 2 . ?
O1 O2 C19 79.3(12) 2 . ?
O1 O2 C19 79.3(12) . . ?
O2 C19 O1 27.3(5) . . ?
O2 C19 O1 27.3(5) . 2 ?
O1 C19 O1 54.6(11) . 2 ?

loop_
_geom_bond_atom_site_label_1
_geom_bond_atom_site_label_2
_geom_bond_distance
_geom_bond_site_symmetry_2
_geom_bond_publ_flag
C1 C2 1.494(5) . ?
C1 H1A 1.05(5) . ?
C1 H1B 1.02(3) . ?
C1 H1C 0.92(4) . ?
C2 N1 1.456(3) . ?
C2 H2A 0.97(3) . ?
C2 H2B 0.91(3) . ?
C3 N1 1.319(3) . ?
C3 N2 1.355(3) . ?
C3 S1 1.690(2) . ?
C4 N3 1.280(3) . ?
C4 C5 1.465(3) . ?
C4 H4 0.93(3) . ?
C5 C18 1.412(3) . ?
C5 C6 1.419(3) . ?
C6 C7 1.413(4) . ?
C6 C11 1.439(3) . ?
C7 C8 1.352(4) . ?
C7 H7 0.91(3) . ?
C8 C9 1.402(5) . ?
C8 H8 0.94(4) . ?
C9 C10 1.328(5) . ?
C9 H9 0.89(3) . ?
C10 C11 1.433(4) . ?
C10 H10 0.86(3) . ?
C11 C12 1.383(4) . ?
C12 C13 1.391(4) . ?
C12 H12 0.87(3) . ?
C13 C14 1.419(4) . ?
C13 C18 1.430(3) . ?
C14 C15 1.352(5) . ?
C14 H14 0.98(4) . ?
C15 C16 1.413(5) . ?
C15 H15 0.97(4) . ?
C16 C17 1.353(4) . ?
C16 H16 0.95(3) . ?
C17 C18 1.425(4) . ?
C17 H17 0.91(3) . ?
N1 H1D 0.851(10) . ?
N2 N3 1.377(3) . ?
N2 H2D 0.86(3) . ?
O1 O2 0.655(13) . ?
O1 O1 1.29(3) 2 ?
O1 C19 1.403(9) . ?
O2 O1 0.655(13) 2 ?
O2 C19 1.368(8) . ?
C19 O1 1.403(9) 2 ?

loop_
_geom_hbond_atom_site_label_D
_geom_hbond_atom_site_label_H
_geom_hbond_atom_site_label_A
_geom_hbond_distance_DH
_geom_hbond_distance_HA
_geom_hbond_distance_DA
_geom_hbond_angle_DHA
_geom_hbond_site_symmetry_A
N2 H2D O2 0.86(3) 2.11(3) 2.965(5) 169(2) .
N2 H2D O1 0.86(3) 2.37(3) 3.164(13) 153(2) .
N2 H2D O1 0.86(3) 2.18(3) 3.044(13) 173(2) 2
N1 H1D S1 0.851(10) 2.726(19) 3.396(2) 137(2) 4
C9 H9 S1 0.89(3) 2.88(3) 3.706(3) 156(3) 6_565
